data_4501283
loop_
_publ_author_name
'McHugh, Charlene'
'Erxleben, Andrea'

_publ_section_title
;
 Supramolecular Structures and Tautomerism of Carboxylate Salts of Adenine
 and Pharmaceutically RelevantN6-Substituted Adenine
;
_journal_issue 11
_journal_name_full 'Crystal Growth &amp; Design'
_journal_page_first 5096
_journal_paper_doi 10.1021/cg201007m
_journal_volume 11
_journal_year 2011
_chemical_formula_sum 'C16 H15 N5 O4'
_chemical_formula_weight 341.33
_chemical_name_systematic
; 
 ? 
;
_space_group_IT_number 14
_symmetry_cell_setting monoclinic
_symmetry_space_group_name_Hall '-P 2yn'
_symmetry_space_group_name_H-M 'P 1 21/n 1'
_atom_sites_solution_hydrogens difmap
_atom_sites_solution_primary direct
_atom_sites_solution_secondary difmap
_audit_creation_method SHELXL-97
_cell_angle_alpha 90.00
_cell_angle_beta 95.613(12)
_cell_angle_gamma 90.00
_cell_formula_units_Z 4
_cell_length_a 9.0215(11)
_cell_length_b 5.1904(5)
_cell_length_c 33.712(3)
_cell_measurement_reflns_used 5369
_cell_measurement_temperature 293(2)
_cell_measurement_theta_max 25.02
_cell_measurement_theta_min 3.61
_cell_volume 1571.0(3)
_computing_cell_refinement
;
CrysAlisPro, Oxford Diffraction Ltd.,
Version 1.171.33.31 (release 08-01-2009 CrysAlis171 .NET)
(compiled Jan  8 2009,16:24:04)
;
_computing_data_collection
;
CrysAlisPro, Oxford Diffraction Ltd.,
Version 1.171.33.31 (release 08-01-2009 CrysAlis171 .NET)
(compiled Jan  8 2009,16:24:04)
;
_computing_data_reduction
;
CrysAlisPro, Oxford Diffraction Ltd.,
Version 1.171.33.31 (release 08-01-2009 CrysAlis171 .NET)
(compiled Jan  8 2009,16:24:04)
;
_diffrn_ambient_temperature 293(2)
_diffrn_detector_area_resol_mean 16.1048
_diffrn_measured_fraction_theta_full 0.995
_diffrn_measured_fraction_theta_max 0.995
_diffrn_measurement_device_type 'Goniometer KM4/Xcalibur, detector: Sapphire3'
_diffrn_radiation_monochromator graphite
_diffrn_radiation_source 'Enhance (Mo) X-ray Source'
_diffrn_radiation_type MoK\a
_diffrn_radiation_wavelength 0.71073
_diffrn_reflns_av_R_equivalents 0.0406
_diffrn_reflns_av_sigmaI/netI 0.0899
_diffrn_reflns_limit_h_max 10
_diffrn_reflns_limit_h_min -8
_diffrn_reflns_limit_k_max 6
_diffrn_reflns_limit_k_min -5
_diffrn_reflns_limit_l_max 40
_diffrn_reflns_limit_l_min -32
_diffrn_reflns_number 5369
_diffrn_reflns_theta_full 25.02
_diffrn_reflns_theta_max 25.02
_diffrn_reflns_theta_min 3.61
_exptl_absorpt_coefficient_mu 0.107
_exptl_absorpt_correction_T_max 0.9894
_exptl_absorpt_correction_T_min 0.9686
_exptl_absorpt_correction_type multi-scan
_exptl_absorpt_process_details
; 
CrysAlis RED, Oxford Diffraction Ltd.,
Version 1.171.33.31 (release 08-01-2009 CrysAlis171 .NET)
(compiled Jan  8 2009,16:24:04)
Empirical absorption correction using spherical harmonics,
 implemented in SCALE3 ABSPACK scaling algorithm.
;
_exptl_crystal_colour colourless
_exptl_crystal_density_diffrn 1.439
_exptl_crystal_density_method 'not measured'
_exptl_crystal_description needle
_exptl_crystal_F_000 712
_exptl_crystal_size_max 0.30
_exptl_crystal_size_mid 0.10
_exptl_crystal_size_min 0.10
_refine_diff_density_max 0.222
_refine_diff_density_min -0.219
_refine_diff_density_rms 0.050
_refine_ls_extinction_method none
_refine_ls_goodness_of_fit_ref 1.142
_refine_ls_hydrogen_treatment mixed
_refine_ls_matrix_type full
_refine_ls_number_parameters 274
_refine_ls_number_reflns 2772
_refine_ls_number_restraints 0
_refine_ls_restrained_S_all 1.142
_refine_ls_R_factor_all 0.1237
_refine_ls_R_factor_gt 0.0742
_refine_ls_shift/su_max 0.000
_refine_ls_shift/su_mean 0.000
_refine_ls_structure_factor_coef Fsqd
_refine_ls_weighting_details 'calc w=1/[\s^2^(Fo^2^)+(0.0372P)^2^+0.0000P] where P=(Fo^2^+2Fc^2^)/3'
_refine_ls_weighting_scheme calc
_refine_ls_wR_factor_gt 0.1288
_refine_ls_wR_factor_ref 0.1519
_reflns_number_gt 1718
_reflns_number_total 2772
_reflns_threshold_expression >2sigma(I)
_cod_data_source_file cg201007m_si_002.cif
_cod_data_source_block 1
_cod_original_sg_symbol_H-M P2(1)/n
_cod_database_code 4501283

loop_
_symmetry_equiv_pos_as_xyz
'x, y, z'
'-x+1/2, y+1/2, -z+1/2'
'-x, -y, -z'
'x-1/2, -y-1/2, z-1/2'

loop_
_atom_site_label
_atom_site_type_symbol
_atom_site_fract_x
_atom_site_fract_y
_atom_site_fract_z
_atom_site_U_iso_or_equiv
_atom_site_adp_type
_atom_site_occupancy
_atom_site_symmetry_multiplicity
_atom_site_calc_flag
_atom_site_refinement_flags
N3 N 0.0934(4) 0.9433(6) 0.05484(9) 0.0391(8) Uani 1 1 d .
N7 N -0.1584(3) 0.4386(6) 0.05814(9) 0.0375(8) Uani 1 1 d .
N1 N 0.1511(3) 0.7667(5) 0.11926(9) 0.0403(8) Uani 1 1 d .
N9 N -0.1097(4) 0.7395(5) 0.01332(9) 0.0406(8) Uani 1 1 d .
N6 N 0.0268(4) 0.4101(6) 0.14078(9) 0.0417(8) Uani 1 1 d .
H14 H -0.083(5) 0.747(8) 0.3071(14) 0.084(16) Uiso 1 1 d .
H13 H -0.163(5) 0.924(8) 0.2437(12) 0.074(15) Uiso 1 1 d .
H15 H 0.075(5) 0.378(9) 0.3117(15) 0.106(18) Uiso 1 1 d .
H12 H -0.067(4) 0.783(6) 0.1879(11) 0.045(11) Uiso 1 1 d .
H2 H 0.247(4) 1.066(7) 0.0966(11) 0.060(12) Uiso 1 1 d .
H8 H -0.268(4) 0.467(6) 0.0022(10) 0.051(11) Uiso 1 1 d .
H7 H -0.208(4) 0.290(7) 0.0680(11) 0.060(12) Uiso 1 1 d .
H3 H 0.120(5) 1.077(8) 0.0328(13) 0.097(15) Uiso 1 1 d .
H6 H -0.057(4) 0.285(6) 0.1369(10) 0.054(11) Uiso 1 1 d .
C2 C 0.1709(5) 0.9348(7) 0.09096(12) 0.0427(10) Uani 1 1 d .
C4 C -0.0162(4) 0.7654(6) 0.04775(11) 0.0348(9) Uani 1 1 d .
C5 C -0.0427(4) 0.5854(6) 0.07582(10) 0.0320(8) Uani 1 1 d .
C6 C 0.0453(4) 0.5820(6) 0.11284(10) 0.0323(8) Uani 1 1 d .
C8 C -0.1935(5) 0.5391(7) 0.02142(12) 0.0423(10) Uani 1 1 d .
C10 C 0.1250(4) 0.3855(7) 0.17772(11) 0.0475(10) Uani 1 1 d .
H10A H 0.2167 0.4781 0.1748 0.057 Uiso 1 1 calc R
H10B H 0.1502 0.2052 0.1818 0.057 Uiso 1 1 calc R
C11 C 0.0591(4) 0.4855(7) 0.21420(11) 0.0416(10) Uani 1 1 d .
C12 C -0.0359(5) 0.6933(8) 0.21278(14) 0.0546(12) Uani 1 1 d .
C13 C -0.0909(6) 0.7835(10) 0.24703(17) 0.0711(15) Uani 1 1 d .
C14 C -0.0480(6) 0.6684(11) 0.28335(16) 0.0737(15) Uani 1 1 d .
C15 C 0.0472(6) 0.4678(11) 0.28486(15) 0.0733(15) Uani 1 1 d .
C16 C 0.1008(5) 0.3727(8) 0.25084(12) 0.0585(12) Uani 1 1 d .
H16 H 0.1651 0.2322 0.2525 0.070 Uiso 1 1 calc R
C17 C 0.4383(4) 0.5666(7) 0.07247(11) 0.0399(9) Uani 1 1 d .
C18 C 0.5229(5) 0.5700(8) 0.11301(12) 0.0464(10) Uani 1 1 d .
C19 C 0.6285(5) 0.7218(7) 0.12900(12) 0.0443(10) Uani 1 1 d .
C20 C 0.7052(4) 0.9467(7) 0.11247(12) 0.0406(9) Uani 1 1 d .
O1 O 0.3428(3) 0.4053(5) 0.06529(8) 0.0601(8) Uani 1 1 d .
O2 O 0.4671(3) 0.7389(5) 0.04646(8) 0.0581(8) Uani 1 1 d .
O3 O 0.8042(3) 1.0510(5) 0.13492(9) 0.0645(9) Uani 1 1 d .
H19 H 0.665(5) 0.689(7) 0.1572(12) 0.071(13) Uiso 1 1 d .
H18 H 0.484(4) 0.423(6) 0.1291(9) 0.040(10) Uiso 1 1 d .
O4 O 0.6688(3) 1.0225(5) 0.07713(8) 0.0524(8) Uani 1 1 d .
H2A H 0.568(6) 0.888(10) 0.0576(16) 0.126(19) Uiso 1 1 d .

loop_
_atom_site_aniso_label
_atom_site_aniso_U_11
_atom_site_aniso_U_22
_atom_site_aniso_U_33
_atom_site_aniso_U_23
_atom_site_aniso_U_13
_atom_site_aniso_U_12
N3 0.0400(19) 0.0377(16) 0.0398(19) 0.0028(15) 0.0048(15) -0.0089(16)
N7 0.0375(19) 0.0376(17) 0.0373(19) 0.0051(15) 0.0026(14) -0.0076(15)
N1 0.040(2) 0.0370(16) 0.043(2) 0.0039(15) 0.0004(15) -0.0029(16)
N9 0.045(2) 0.0423(17) 0.0341(18) 0.0044(15) 0.0001(15) -0.0024(16)
N6 0.044(2) 0.0433(18) 0.0365(19) 0.0080(15) -0.0056(15) -0.0088(17)
C2 0.040(3) 0.038(2) 0.050(3) -0.002(2) 0.003(2) -0.005(2)
C4 0.033(2) 0.0345(19) 0.038(2) 0.0030(17) 0.0072(17) 0.0007(18)
C5 0.034(2) 0.0321(18) 0.030(2) 0.0015(16) 0.0052(16) 0.0003(17)
C6 0.029(2) 0.0338(18) 0.034(2) 0.0020(16) 0.0049(16) 0.0012(17)
C8 0.042(2) 0.045(2) 0.039(2) 0.000(2) 0.0010(18) -0.008(2)
C10 0.044(3) 0.057(2) 0.039(2) 0.012(2) -0.0092(19) 0.003(2)
C11 0.040(2) 0.041(2) 0.042(2) 0.0045(19) -0.0074(18) -0.0092(19)
C12 0.061(3) 0.053(3) 0.047(3) 0.003(2) -0.010(2) -0.005(2)
C13 0.067(4) 0.069(3) 0.075(4) -0.018(3) -0.005(3) 0.005(3)
C14 0.071(4) 0.096(4) 0.053(4) -0.017(3) 0.002(3) -0.008(3)
C15 0.077(4) 0.098(4) 0.044(3) 0.006(3) 0.000(3) -0.015(3)
C16 0.067(3) 0.060(3) 0.046(3) 0.013(2) -0.010(2) 0.001(2)
C17 0.035(2) 0.042(2) 0.042(2) 0.0004(19) -0.0019(18) -0.0028(19)
C18 0.043(3) 0.048(2) 0.048(3) 0.008(2) 0.003(2) -0.013(2)
C19 0.043(3) 0.048(2) 0.040(2) 0.011(2) -0.0047(19) -0.009(2)
C20 0.035(2) 0.039(2) 0.048(3) 0.000(2) 0.0011(19) -0.0035(19)
O1 0.052(2) 0.0601(17) 0.065(2) -0.0003(15) -0.0081(16) -0.0251(17)
O2 0.063(2) 0.0636(17) 0.0452(18) 0.0163(15) -0.0107(15) -0.0165(16)
O3 0.054(2) 0.0606(18) 0.074(2) 0.0075(16) -0.0165(17) -0.0209(16)
O4 0.0548(19) 0.0519(17) 0.0486(18) 0.0109(14) -0.0046(14) -0.0199(15)

loop_
_atom_type_symbol
_atom_type_description
_atom_type_scat_dispersion_real
_atom_type_scat_dispersion_imag
_atom_type_scat_source
C C 0.0033 0.0016 'International Tables Vol C Tables 4.2.6.8 and 6.1.1.4'
H H 0.0000 0.0000 'International Tables Vol C Tables 4.2.6.8 and 6.1.1.4'
O O 0.0106 0.0060 'International Tables Vol C Tables 4.2.6.8 and 6.1.1.4'
N N 0.0061 0.0033 'International Tables Vol C Tables 4.2.6.8 and 6.1.1.4'

loop_
_geom_angle_atom_site_label_1
_geom_angle_atom_site_label_2
_geom_angle_atom_site_label_3
_geom_angle
C2 N3 C4 116.3(3)
C2 N3 H3 121(2)
C4 N3 H3 122(2)
C8 N7 C5 106.4(3)
C8 N7 H7 123(2)
C5 N7 H7 130(2)
C2 N1 C6 119.7(3)
C8 N9 C4 102.6(3)
C6 N6 C10 124.0(3)
C6 N6 H6 120(2)
C10 N6 H6 116(2)
N1 C2 N3 125.6(4)
N1 C2 H2 118(2)
N3 C2 H2 117(2)
N3 C4 C5 121.1(3)
N3 C4 N9 126.3(3)
C5 C4 N9 112.6(3)
C4 C5 N7 104.8(3)
C4 C5 C6 119.9(3)
N7 C5 C6 135.3(3)
N6 C6 N1 120.0(3)
N6 C6 C5 122.7(3)
N1 C6 C5 117.3(3)
N9 C8 N7 113.7(4)
N9 C8 H8 123(2)
N7 C8 H8 124(2)
N6 C10 C11 114.2(3)
N6 C10 H10A 108.7
C11 C10 H10A 108.7
N6 C10 H10B 108.7
C11 C10 H10B 108.7
H10A C10 H10B 107.6
C12 C11 C16 118.4(4)
C12 C11 C10 122.4(4)
C16 C11 C10 119.1(4)
C11 C12 C13 120.6(4)
C11 C12 H12 122(2)
C13 C12 H12 117(2)
C12 C13 C14 120.1(5)
C12 C13 H13 117(3)
C14 C13 H13 123(3)
C15 C14 C13 119.3(5)
C15 C14 H14 123(3)
C13 C14 H14 117(3)
C14 C15 C16 121.3(5)
C14 C15 H15 119(3)
C16 C15 H15 120(3)
C15 C16 C11 120.2(4)
C15 C16 H16 119.9
C11 C16 H16 119.9
O1 C17 O2 121.9(4)
O1 C17 C18 118.7(3)
O2 C17 C18 119.4(3)
C19 C18 C17 131.8(4)
C19 C18 H18 120.6(19)
C17 C18 H18 107.6(19)
C18 C19 C20 131.4(4)
C18 C19 H19 117(2)
C20 C19 H19 112(2)
O3 C20 O4 123.0(4)
O3 C20 C19 116.6(4)
O4 C20 C19 120.5(3)
C17 O2 H2A 115(2)
C20 O4 H2A 115(2)

loop_
_geom_bond_atom_site_label_1
_geom_bond_atom_site_label_2
_geom_bond_distance
N3 C2 1.344(5)
N3 C4 1.357(4)
N3 H3 1.06(4)
N7 C8 1.352(5)
N7 C5 1.380(4)
N7 H7 0.97(4)
N1 C2 1.318(4)
N1 C6 1.355(4)
N9 C8 1.330(4)
N9 C4 1.373(4)
N6 C6 1.320(4)
N6 C10 1.461(4)
N6 H6 1.00(4)
C2 H2 0.97(4)
C4 C5 1.367(5)
C5 C6 1.412(4)
C8 H8 0.96(4)
C10 C11 1.510(5)
C10 H10A 0.9700
C10 H10B 0.9700
C11 C12 1.376(5)
C11 C16 1.385(5)
C12 C13 1.382(6)
C12 H12 0.97(3)
C13 C14 1.383(7)
C13 H13 0.97(4)
C14 C15 1.348(7)
C14 H14 0.98(4)
C15 C16 1.379(6)
C15 H15 1.03(5)
C16 H16 0.9300
C17 O1 1.208(4)
C17 O2 1.297(4)
C17 C18 1.499(5)
C18 C19 1.311(5)
C18 H18 1.02(3)
C19 C20 1.492(5)
C19 H19 0.99(4)
C20 O3 1.237(4)
C20 O4 1.267(4)
O2 H2A 1.22(6)
O4 H2A 1.28(6)
